data_7039579
loop_
_publ_author_name
'Deka, Hemanta'
'Ghosh, Somnath'
'Saha, Soumen'
'Gogoi, Kuldeep'
'Mondal, Biplab'

_publ_section_title
;
 Effect of ligand denticity on the nitric oxide reactivity of cobalt(ii)
 complexes.
;
_journal_issue 27
_journal_name_full 'Dalton transactions (Cambridge, England : 2003)'
_journal_page_first 10979
_journal_page_last 10988
_journal_paper_doi 10.1039/c6dt01169a
_journal_volume 45
_journal_year 2016
_chemical_formula_sum 'C25 H41 Cl2 Co N4 O2'
_chemical_formula_weight 559.45
_chemical_name_systematic
; 
 ? 
;
_space_group_IT_number 14
_symmetry_cell_setting monoclinic
_symmetry_space_group_name_Hall '-P 2yn'
_symmetry_space_group_name_H-M 'P 1 21/n 1'
_atom_sites_solution_hydrogens geom
_atom_sites_solution_primary direct
_atom_sites_solution_secondary difmap
_audit_creation_method SHELXL-97
_audit_update_record
;
2016-03-01 deposited with the CCDC.
2016-05-31 downloaded from the CCDC.
;
_cell_angle_alpha 90.00
_cell_angle_beta 96.626(13)
_cell_angle_gamma 90.00
_cell_formula_units_Z 4
_cell_length_a 11.0311(13)
_cell_length_b 12.658(2)
_cell_length_c 20.544(3)
_cell_measurement_reflns_used 11423
_cell_measurement_temperature 293(2)
_cell_measurement_theta_max 25.3
_cell_measurement_theta_min 3
_cell_volume 2849.4(7)
_computing_structure_refinement 'SHELXL-97 (Sheldrick, 1997)'
_computing_structure_solution 'SHELXS-97 (Sheldrick, 1990)'
_diffrn_ambient_temperature 293(2)
_diffrn_measured_fraction_theta_full 0.997
_diffrn_measured_fraction_theta_max 0.997
_diffrn_measurement_device_type 'SuperNova, Single source at offset, Eos'
_diffrn_radiation_monochromator graphite
_diffrn_radiation_source 'fine-focus sealed tube'
_diffrn_radiation_type MoK\a
_diffrn_radiation_wavelength 0.71073
_diffrn_reflns_av_R_equivalents 0.1072
_diffrn_reflns_av_sigmaI/netI 0.2261
_diffrn_reflns_limit_h_max 13
_diffrn_reflns_limit_h_min -13
_diffrn_reflns_limit_k_max 15
_diffrn_reflns_limit_k_min -11
_diffrn_reflns_limit_l_max 24
_diffrn_reflns_limit_l_min -15
_diffrn_reflns_number 11423
_diffrn_reflns_theta_full 25.25
_diffrn_reflns_theta_max 25.25
_diffrn_reflns_theta_min 3.03
_exptl_absorpt_coefficient_mu 0.817
_exptl_absorpt_correction_T_max 1.00000
_exptl_absorpt_correction_T_min 0.60928
_exptl_absorpt_correction_type multi-scan
_exptl_absorpt_process_details 'face installed'
_exptl_crystal_colour red
_exptl_crystal_density_diffrn 1.297
_exptl_crystal_density_method 'not measured'
_exptl_crystal_description block
_exptl_crystal_F_000 1184
_exptl_crystal_size_max .34
_exptl_crystal_size_mid .31
_exptl_crystal_size_min .25
_refine_diff_density_max 0.614
_refine_diff_density_min -0.373
_refine_diff_density_rms 0.080
_refine_ls_extinction_method none
_refine_ls_goodness_of_fit_ref 1.043
_refine_ls_hydrogen_treatment mixed
_refine_ls_matrix_type full
_refine_ls_number_parameters 315
_refine_ls_number_reflns 5147
_refine_ls_number_restraints 3
_refine_ls_restrained_S_all 1.092
_refine_ls_R_factor_all 0.2328
_refine_ls_R_factor_gt 0.0918
_refine_ls_shift/su_max 0.000
_refine_ls_shift/su_mean 0.000
_refine_ls_structure_factor_coef Fsqd
_refine_ls_weighting_details 'calc w=1/[\s^2^(Fo^2^)+(0.0000P)^2^+4.0000P] where P=(Fo^2^+2Fc^2^)/3'
_refine_ls_weighting_scheme calc
_refine_ls_wR_factor_gt 0.1296
_refine_ls_wR_factor_ref 0.1759
_reflns_number_gt 1928
_reflns_number_total 5147
_reflns_threshold_expression >2sigma(I)
_cod_data_source_file c6dt01169a2.cif
_cod_data_source_block complex5
_cod_depositor_comments 'Adding full bibliography for 7039575--7039580.cif.'
_cod_original_cell_volume 2849.3(7)
_cod_original_sg_symbol_H-M P21/n
_cod_database_code 7039579

loop_
_symmetry_equiv_pos_as_xyz
'x, y, z'
'-x+1/2, y+1/2, -z+1/2'
'-x, -y, -z'
'x-1/2, -y-1/2, z-1/2'

loop_
_atom_site_label
_atom_site_type_symbol
_atom_site_fract_x
_atom_site_fract_y
_atom_site_fract_z
_atom_site_U_iso_or_equiv
_atom_site_adp_type
_atom_site_occupancy
_atom_site_symmetry_multiplicity
_atom_site_calc_flag
_atom_site_refinement_flags
Co1 Co 0.36773(10) 0.83610(11) 0.75054(6) 0.0514(4) Uani 1 1 d .
Cl1 Cl 0.4786(2) 0.9850(2) 0.75810(13) 0.0878(10) Uani 1 1 d .
Cl2 Cl 0.6573(3) 0.5106(2) 0.21752(19) 0.1271(14) Uani 1 1 d .
N3 N 0.3373(6) 0.8465(6) 0.8455(3) 0.059(2) Uani 1 1 d .
H3 H 0.2942 0.9073 0.8485 0.071 Uiso 1 1 calc R
N2 N 0.2436(6) 0.7272(6) 0.7430(3) 0.056(2) Uani 1 1 d .
H2 H 0.2826 0.6640 0.7492 0.067 Uiso 1 1 calc R
N1 N 0.3436(6) 0.8345(6) 0.6530(3) 0.060(2) Uani 1 1 d .
H1 H 0.2922 0.8896 0.6422 0.072 Uiso 1 1 calc R
C4 C 0.3530(8) 0.9497(9) 0.5145(4) 0.060(3) Uani 1 1 d .
C11 C 0.2718(8) 0.7398(7) 0.6300(4) 0.066(3) Uani 1 1 d .
H11A H 0.3242 0.6781 0.6308 0.080 Uiso 1 1 calc R
H11B H 0.2332 0.7501 0.5856 0.080 Uiso 1 1 calc R
C15 C 0.4483(7) 0.8572(8) 0.8960(4) 0.067(3) Uani 1 1 d .
H15A H 0.4802 0.9284 0.8945 0.080 Uiso 1 1 calc R
H15B H 0.5112 0.8089 0.8851 0.080 Uiso 1 1 calc R
C12 C 0.1766(7) 0.7256(8) 0.6767(4) 0.058(3) Uani 1 1 d .
H12A H 0.1173 0.7824 0.6715 0.069 Uiso 1 1 calc R
H12B H 0.1342 0.6589 0.6686 0.069 Uiso 1 1 calc R
C14 C 0.2514(8) 0.7594(8) 0.8581(4) 0.063(3) Uani 1 1 d .
H14A H 0.2053 0.7788 0.8937 0.075 Uiso 1 1 calc R
H14B H 0.2970 0.6955 0.8705 0.075 Uiso 1 1 calc R
C19 C 0.3677(10) 0.7903(12) 1.0922(5) 0.081(4) Uani 1 1 d .
C5 C 0.4110(8) 0.8606(9) 0.5396(5) 0.059(3) Uani 1 1 d .
C18 C 0.3324(8) 0.8837(10) 1.0631(5) 0.082(4) Uani 1 1 d .
H18 H 0.2914 0.9326 1.0863 0.098 Uiso 1 1 calc R
C13 C 0.1655(7) 0.7401(7) 0.7964(4) 0.055(3) Uani 1 1 d .
H13A H 0.1175 0.6769 0.8009 0.066 Uiso 1 1 calc R
H13B H 0.1105 0.7995 0.7875 0.066 Uiso 1 1 calc R
C8 C 0.5065(10) 0.6783(9) 0.5221(5) 0.110(4) Uani 1 1 d .
H8A H 0.5047 0.6278 0.4870 0.165 Uiso 1 1 calc R
H8B H 0.4692 0.6481 0.5577 0.165 Uiso 1 1 calc R
H8C H 0.5897 0.6965 0.5368 0.165 Uiso 1 1 calc R
C21 C 0.4570(8) 0.7397(9) 0.9955(5) 0.064(3) Uani 1 1 d .
C17 C 0.3562(8) 0.9088(9) 0.9983(5) 0.066(3) Uani 1 1 d .
C20 C 0.4296(9) 0.7184(10) 1.0582(5) 0.078(3) Uani 1 1 d .
H20 H 0.4534 0.6543 1.0778 0.094 Uiso 1 1 calc R
N4 N 0.4941(9) 0.7514(8) 0.7694(4) 0.089(3) Uani 1 1 d D
C2 C 0.3372(10) 0.8719(11) 0.4063(5) 0.079(4) Uani 1 1 d .
C16 C 0.4194(8) 0.8337(9) 0.9657(4) 0.058(3) Uani 1 1 d .
C10 C 0.4505(7) 0.8534(8) 0.6133(4) 0.063(3) Uani 1 1 d .
H10A H 0.5087 0.7962 0.6216 0.075 Uiso 1 1 calc R
H10B H 0.4913 0.9185 0.6280 0.075 Uiso 1 1 calc R
C3 C 0.3170(8) 0.9563(9) 0.4466(5) 0.073(3) Uani 1 1 d .
H3A H 0.2797 1.0173 0.4288 0.088 Uiso 1 1 calc R
C7 C 0.3979(10) 0.7853(11) 0.4322(6) 0.088(4) Uani 1 1 d .
H7 H 0.4131 0.7302 0.4043 0.105 Uiso 1 1 calc R
C6 C 0.4377(9) 0.7761(10) 0.4979(6) 0.076(3) Uani 1 1 d .
C24 C 0.3386(9) 0.7662(10) 1.1617(5) 0.113(5) Uani 1 1 d .
H24A H 0.3988 0.7987 1.1929 0.170 Uiso 1 1 calc R
H24B H 0.3393 0.6912 1.1685 0.170 Uiso 1 1 calc R
H24C H 0.2593 0.7937 1.1674 0.170 Uiso 1 1 calc R
C9 C 0.3275(9) 1.0453(8) 0.5553(5) 0.083(3) Uani 1 1 d .
H9A H 0.2510 1.0359 0.5726 0.125 Uiso 1 1 calc R
H9B H 0.3238 1.1074 0.5284 0.125 Uiso 1 1 calc R
H9C H 0.3916 1.0529 0.5908 0.125 Uiso 1 1 calc R
C22 C 0.5324(8) 0.6567(8) 0.9645(5) 0.090(4) Uani 1 1 d .
H22A H 0.4873 0.6310 0.9249 0.136 Uiso 1 1 calc R
H22B H 0.5498 0.5991 0.9946 0.136 Uiso 1 1 calc R
H22C H 0.6075 0.6877 0.9546 0.136 Uiso 1 1 calc R
C1 C 0.2925(10) 0.8809(13) 0.3318(5) 0.173(8) Uani 1 1 d .
H1A H 0.2882 0.8117 0.3125 0.260 Uiso 1 1 calc R
H1B H 0.3487 0.9236 0.3109 0.260 Uiso 1 1 calc R
H1C H 0.2132 0.9129 0.3260 0.260 Uiso 1 1 calc R
C23 C 0.3136(9) 1.0126(8) 0.9685(5) 0.089(4) Uani 1 1 d .
H23A H 0.2439 1.0012 0.9367 0.134 Uiso 1 1 calc R
H23B H 0.3780 1.0441 0.9475 0.134 Uiso 1 1 calc R
H23C H 0.2915 1.0589 1.0022 0.134 Uiso 1 1 calc R
O1 O 0.5414(9) 0.7093(9) 0.7327(5) 0.153(4) Uani 1 1 d D
O2 O 0.8957(16) 0.968(2) 0.8229(11) 0.392(14) Uani 1 1 d D
H2A H 0.8819 0.9348 0.7886 0.588 Uiso 1 1 calc R
C1A C 1.0239(16) 0.9748(14) 0.8408(8) 0.200(11) Uani 1 1 d D
H1AA H 1.0618 1.0034 0.8049 0.300 Uiso 1 1 calc R
H1AB H 1.0560 0.9055 0.8512 0.300 Uiso 1 1 calc R
H1AC H 1.0403 1.0199 0.8784 0.300 Uiso 1 1 calc R

loop_
_atom_site_aniso_label
_atom_site_aniso_U_11
_atom_site_aniso_U_22
_atom_site_aniso_U_33
_atom_site_aniso_U_23
_atom_site_aniso_U_13
_atom_site_aniso_U_12
Co1 0.0614(8) 0.0570(9) 0.0359(7) 0.0002(8) 0.0060(5) -0.0055(8)
Cl1 0.110(2) 0.093(2) 0.0601(19) 0.0022(18) 0.0113(15) -0.0248(19)
Cl2 0.148(3) 0.074(2) 0.174(4) 0.025(3) 0.086(3) 0.021(2)
N3 0.087(5) 0.059(6) 0.032(4) -0.010(4) 0.012(4) 0.000(5)
N2 0.065(5) 0.062(6) 0.041(5) 0.000(5) 0.011(4) -0.007(4)
N1 0.074(5) 0.074(6) 0.031(4) -0.004(5) 0.009(4) -0.011(5)
C4 0.075(7) 0.076(8) 0.031(6) 0.007(6) 0.016(5) -0.013(6)
C11 0.103(8) 0.069(8) 0.027(5) -0.005(6) 0.009(5) -0.021(6)
C15 0.060(6) 0.100(9) 0.038(6) 0.010(6) -0.001(4) -0.013(6)
C12 0.062(6) 0.066(7) 0.044(6) -0.001(6) -0.001(5) -0.016(5)
C14 0.079(7) 0.069(7) 0.041(6) -0.005(6) 0.011(5) -0.019(6)
C19 0.064(7) 0.140(13) 0.039(7) 0.009(8) 0.010(5) -0.010(8)
C5 0.053(6) 0.087(9) 0.038(6) -0.002(7) 0.010(4) 0.005(6)
C18 0.065(7) 0.126(12) 0.055(8) -0.024(8) 0.012(6) 0.011(7)
C13 0.052(6) 0.064(7) 0.051(6) -0.008(6) 0.014(5) -0.009(5)
C8 0.126(10) 0.111(11) 0.105(11) -0.003(10) 0.066(8) 0.036(9)
C21 0.068(7) 0.079(9) 0.044(7) 0.007(7) 0.002(5) 0.012(6)
C17 0.057(6) 0.086(9) 0.052(7) -0.008(7) -0.004(5) 0.000(6)
C20 0.073(7) 0.106(10) 0.053(8) 0.015(7) -0.003(6) 0.004(7)
N4 0.118(8) 0.095(8) 0.059(7) -0.010(6) 0.033(6) 0.019(7)
C2 0.077(8) 0.114(11) 0.046(7) -0.008(8) 0.007(6) -0.032(8)
C16 0.059(6) 0.080(8) 0.034(5) -0.006(6) 0.003(4) 0.004(6)
C10 0.071(6) 0.079(8) 0.040(6) 0.003(6) 0.016(5) 0.000(6)
C3 0.076(7) 0.085(9) 0.060(7) 0.013(7) 0.011(6) -0.013(7)
C7 0.091(9) 0.121(12) 0.057(8) -0.024(9) 0.032(7) -0.024(8)
C6 0.077(7) 0.092(10) 0.065(8) -0.008(8) 0.026(6) -0.003(7)
C24 0.106(9) 0.191(15) 0.047(7) 0.002(9) 0.027(6) -0.014(9)
C9 0.108(8) 0.075(8) 0.070(8) 0.016(7) 0.025(7) 0.001(7)
C22 0.104(8) 0.109(10) 0.059(7) 0.004(8) 0.010(6) 0.045(8)
C1 0.145(11) 0.34(2) 0.034(7) -0.024(11) 0.002(7) -0.097(13)
C23 0.110(9) 0.076(9) 0.077(9) -0.013(7) -0.010(6) 0.027(7)
O1 0.168(9) 0.182(11) 0.109(9) 0.048(8) 0.019(7) 0.102(8)
O2 0.59(4) 0.32(3) 0.30(3) 0.12(2) 0.20(3) 0.14(3)
C1A 0.44(3) 0.095(13) 0.059(10) -0.006(10) 0.011(17) 0.140(19)

loop_
_atom_type_symbol
_atom_type_description
_atom_type_scat_dispersion_real
_atom_type_scat_dispersion_imag
_atom_type_scat_source
C C 0.0033 0.0016 'International Tables Vol C Tables 4.2.6.8 and 6.1.1.4'
H H 0.0000 0.0000 'International Tables Vol C Tables 4.2.6.8 and 6.1.1.4'
N N 0.0061 0.0033 'International Tables Vol C Tables 4.2.6.8 and 6.1.1.4'
O O 0.0106 0.0060 'International Tables Vol C Tables 4.2.6.8 and 6.1.1.4'
Cl Cl 0.1484 0.1585 'International Tables Vol C Tables 4.2.6.8 and 6.1.1.4'
Co Co 0.3494 0.9721 'International Tables Vol C Tables 4.2.6.8 and 6.1.1.4'

loop_
_geom_angle_atom_site_label_1
_geom_angle_atom_site_label_2
_geom_angle_atom_site_label_3
_geom_angle
N4 Co1 N2 96.8(4)
N4 Co1 N1 103.0(4)
N2 Co1 N1 84.3(3)
N4 Co1 N3 92.5(4)
N2 Co1 N3 85.9(3)
N1 Co1 N3 162.6(3)
N4 Co1 Cl1 94.9(4)
N2 Co1 Cl1 168.2(2)
N1 Co1 Cl1 95.0(2)
N3 Co1 Cl1 91.6(2)
C14 N3 C15 115.1(7)
C14 N3 Co1 107.3(5)
C15 N3 Co1 117.0(5)
C12 N2 C13 114.4(6)
C12 N2 Co1 111.1(6)
C13 N2 Co1 109.2(5)
C11 N1 C10 111.9(7)
C11 N1 Co1 109.5(5)
C10 N1 Co1 120.9(5)
C5 C4 C3 119.3(10)
C5 C4 C9 123.8(9)
C3 C4 C9 116.9(10)
N1 C11 C12 106.1(7)
N3 C15 C16 112.5(7)
N2 C12 C11 105.8(7)
N3 C14 C13 108.8(7)
C18 C19 C20 119.1(11)
C18 C19 C24 120.1(12)
C20 C19 C24 120.8(12)
C4 C5 C6 120.9(10)
C4 C5 C10 119.4(9)
C6 C5 C10 119.7(10)
C19 C18 C17 122.0(11)
N2 C13 C14 106.1(6)
C16 C21 C20 119.7(10)
C16 C21 C22 124.0(9)
C20 C21 C22 116.3(10)
C16 C17 C18 117.0(10)
C16 C17 C23 123.4(10)
C18 C17 C23 119.6(10)
C19 C20 C21 121.2(11)
O1 N4 Co1 124.6(10)
C7 C2 C3 119.6(11)
C7 C2 C1 121.9(13)
C3 C2 C1 118.5(13)
C21 C16 C17 121.0(10)
C21 C16 C15 119.9(9)
C17 C16 C15 119.1(10)
N1 C10 C5 112.9(7)
C2 C3 C4 120.0(11)
C2 C7 C6 122.6(12)
C7 C6 C5 117.5(12)
C7 C6 C8 119.0(12)
C5 C6 C8 123.5(10)

loop_
_geom_bond_atom_site_label_1
_geom_bond_atom_site_label_2
_geom_bond_distance
Co1 N4 1.765(10)
Co1 N2 1.936(7)
Co1 N1 1.990(6)
Co1 N3 2.022(6)
Co1 Cl1 2.243(3)
N3 C14 1.495(10)
N3 C15 1.518(9)
N2 C12 1.472(9)
N2 C13 1.481(9)
N1 C11 1.484(10)
N1 C10 1.528(9)
C4 C5 1.368(12)
C4 C3 1.407(12)
C4 C9 1.517(12)
C11 C12 1.513(10)
C15 C16 1.530(11)
C14 C13 1.512(10)
C19 C18 1.361(14)
C19 C20 1.375(14)
C19 C24 1.531(12)
C5 C6 1.423(13)
C5 C10 1.529(11)
C18 C17 1.423(13)
C8 C6 1.506(13)
C21 C16 1.381(12)
C21 C20 1.382(12)
C21 C22 1.525(12)
C17 C16 1.395(12)
C17 C23 1.503(12)
N4 O1 1.103(9)
C2 C7 1.360(14)
C2 C3 1.384(14)
C2 C1 1.558(13)
C7 C6 1.376(13)
O2 C1A 1.421(13)
